data_1513343
loop_
_publ_author_name
'Hirose, Takashi'
'Inoue, Yuki'
'Hasegawa, Jun-Ya'
'Higashiguchi, Kenji'
'Matsuda, Kenji'

_publ_contact_author
;
Prof. Kenji Matsuda
Department of Synthetic Chemistry and Biological Chemistry,
Graduate School of Engineering, Kyoto University,
Katsura, Nishikyo-ku, Kyoto 615-8510, Japan
;
_publ_section_title
;
 Investigation on CD Inversion at Visible Region Caused by a Tilt of the
 \p-Conjugated Substituent: Theoretical and Experimental Approaches by
 Using an Asymmetric Framework of Diarylethene Annulated Isomer.
;
_journal_issue 6
_journal_name_full 'The journal of physical chemistry. A'
_journal_page_first 1084
_journal_page_last 1093
_journal_paper_doi 10.1021/jp4122694
_journal_volume 118
_journal_year 2014
_chemical_formula_moiety 'C28 H21 F6 N1 S1'
_chemical_formula_sum 'C28 H21 F6 N S'
_chemical_formula_weight 517.52
_chemical_name_systematic
; 
7,7,8,8,9,9-hexafluoro-3a,3a1,4-trimethyl-2,5-diphenyl-
3a,3a1,4,7,8,9-hexahydro-3-thia-4-azacyclopenta[a]acenaphthylene
;
_space_group_IT_number 5
_symmetry_cell_setting monoclinic
_symmetry_space_group_name_Hall 'C 2y'
_symmetry_space_group_name_H-M 'C 1 2 1'
_atom_sites_solution_hydrogens geom
_atom_sites_solution_primary direct
_atom_sites_solution_secondary difmap
_audit_creation_method SHELXL-97
_cell_angle_alpha 90.00
_cell_angle_beta 118.669(2)
_cell_angle_gamma 90.00
_cell_formula_units_Z 8
_cell_length_a 22.064(3)
_cell_length_b 10.5914(13)
_cell_length_c 22.751(3)
_cell_measurement_temperature 93(2)
_cell_volume 4664.9(11)
_computing_cell_refinement 'Bruker SMART'
_computing_data_collection 'Bruker SMART'
_computing_data_reduction 'Bruker SHELXTL'
_computing_molecular_graphics 'Bruker SHELXTL'
_computing_publication_material 'Bruker SHELXTL'
_computing_structure_refinement 'SHELXL-97 (Sheldrick, 2008)'
_computing_structure_solution 'SHELXS-97 (Sheldrick, 2008)'
_diffrn_ambient_temperature 93(2)
_diffrn_detector_area_resol_mean 8.333
_diffrn_measured_fraction_theta_full 0.996
_diffrn_measured_fraction_theta_max 0.996
_diffrn_radiation_monochromator graphite
_diffrn_radiation_source 'fine-focus sealed tube'
_diffrn_radiation_type MoK\a
_diffrn_radiation_wavelength 0.71073
_diffrn_reflns_av_R_equivalents 0.0346
_diffrn_reflns_av_sigmaI/netI 0.0682
_diffrn_reflns_limit_h_max 26
_diffrn_reflns_limit_h_min -25
_diffrn_reflns_limit_k_max 12
_diffrn_reflns_limit_k_min -10
_diffrn_reflns_limit_l_max 24
_diffrn_reflns_limit_l_min -27
_diffrn_reflns_number 11093
_diffrn_reflns_theta_full 25.02
_diffrn_reflns_theta_max 25.02
_diffrn_reflns_theta_min 2.10
_exptl_absorpt_coefficient_mu 0.205
_exptl_absorpt_correction_T_max 0.9878
_exptl_absorpt_correction_T_min 0.9858
_exptl_absorpt_correction_type empirical
_exptl_absorpt_process_details 'SADABS; Sheldrick 1996'
_exptl_crystal_colour Red
_exptl_crystal_density_diffrn 1.474
_exptl_crystal_density_method 'not measured'
_exptl_crystal_description Prism
_exptl_crystal_F_000 2128
_exptl_crystal_size_max 0.07
_exptl_crystal_size_mid 0.06
_exptl_crystal_size_min 0.06
_refine_diff_density_max 0.285
_refine_diff_density_min -0.637
_refine_diff_density_rms 0.067
_refine_ls_abs_structure_details 'Flack H D (1983), Acta Cryst. A39, 876-881'
_refine_ls_abs_structure_Flack 0.3(2)
_refine_ls_extinction_coef 0.00032(9)
_refine_ls_extinction_expression Fc^*^=kFc[1+0.001xFc^2^\l^3^/sin(2\q)]^-1/4^
_refine_ls_extinction_method SHELXL
_refine_ls_goodness_of_fit_ref 1.163
_refine_ls_hydrogen_treatment mixed
_refine_ls_matrix_type full
_refine_ls_number_parameters 755
_refine_ls_number_reflns 6515
_refine_ls_number_restraints 1263
_refine_ls_restrained_S_all 1.096
_refine_ls_R_factor_all 0.0968
_refine_ls_R_factor_gt 0.0633
_refine_ls_shift/su_max 0.000
_refine_ls_shift/su_mean 0.000
_refine_ls_structure_factor_coef Fsqd
_refine_ls_weighting_details 'calc w=1/[\s^2^(Fo^2^)+(0.0337P)^2^+14.5215P] where P=(Fo^2^+2Fc^2^)/3'
_refine_ls_weighting_scheme calc
_refine_ls_wR_factor_gt 0.1354
_refine_ls_wR_factor_ref 0.1474
_reflns_number_gt 4695
_reflns_number_total 6515
_reflns_threshold_expression >2sigma(I)
_cod_data_source_file jp4122694_si_002.cif
_cod_data_source_block 2c
_cod_depositor_comments
;
The following automatic conversions were performed:

'_symmetry_cell_setting' value 'Monoclinic' changed to 'monoclinic'
according to
/usr/data/users/saulius/automatic-downloads/current/ACS/lib/dictionaries/cif_core.dic
dictionary named 'cif_core.dic' version 2.4.2 from 2011-04-26.

Automatic conversion script
Id: cif_fix_values 2281 2013-09-26 08:29:07Z andrius 
;
_cod_original_cell_volume 4664.9(10)
_cod_original_sg_symbol_H-M C2
_cod_database_code 1513343

loop_
_symmetry_equiv_pos_as_xyz
'x, y, z'
'-x, y, -z'
'x+1/2, y+1/2, z'
'-x+1/2, y+1/2, -z'

loop_
_atom_site_label
_atom_site_type_symbol
_atom_site_fract_x
_atom_site_fract_y
_atom_site_fract_z
_atom_site_U_iso_or_equiv
_atom_site_adp_type
_atom_site_occupancy
_atom_site_symmetry_multiplicity
_atom_site_calc_flag
_atom_site_refinement_flags
_atom_site_disorder_assembly
_atom_site_disorder_group
C9 C 0.8816(4) 0.9610(8) 0.3287(4) 0.0286(16) Uani 1 1 d U . .
C5 C 0.9036(3) 1.2310(7) 0.2437(3) 0.0243(15) Uani 1 1 d U . .
C6 C 0.9544(4) 1.2719(8) 0.3183(4) 0.0292(17) Uani 1 1 d U . .
C7 C 0.9345(4) 1.1915(8) 0.3626(3) 0.0263(16) Uani 1 1 d U . .
F1 F 0.9287(2) 1.2460(4) 0.20121(19) 0.0441(12) Uani 1 1 d U . .
F2 F 0.8489(2) 1.3267(4) 0.2189(2) 0.0418(11) Uani 1 1 d U . .
F3 F 1.0179(2) 1.2409(5) 0.3302(2) 0.0413(12) Uani 1 1 d U . .
F4 F 0.9529(2) 1.3954(4) 0.3271(2) 0.0365(11) Uani 1 1 d U . .
F5 F 0.9898(2) 1.1654(5) 0.4222(2) 0.0432(12) Uani 1 1 d U . .
F6 F 0.8906(3) 1.2606(5) 0.3769(3) 0.0465(13) Uani 1 1 d U . .
C33 C 0.5858(5) 0.0509(9) 0.2525(5) 0.0444(17) Uani 1 1 d U . .
C34 C 0.5446(4) -0.0008(8) 0.1840(4) 0.0324(17) Uani 1 1 d U A .
C35 C 0.5606(4) 0.0870(8) 0.1380(4) 0.0334(17) Uani 1 1 d U . .
F9 F 0.4755(2) 0.0083(5) 0.1648(3) 0.0474(13) Uani 1 1 d U . .
F10 F 0.5575(2) -0.1248(4) 0.1783(2) 0.0452(13) Uani 1 1 d U . .
F11 F 0.5031(2) 0.1093(5) 0.0782(2) 0.0465(13) Uani 1 1 d U A .
F12 F 0.6046(2) 0.0258(4) 0.1209(2) 0.0354(11) Uani 1 1 d U A .
C1 C 0.8180(3) 0.8371(7) 0.1315(3) 0.0227(14) Uani 1 1 d U . .
C2 C 0.8288(3) 0.9607(8) 0.1462(4) 0.0249(16) Uani 1 1 d U . .
H2A H 0.8228 1.0198 0.1124 0.030 Uiso 1 1 calc R . .
C3 C 0.8492(3) 1.0028(7) 0.2123(3) 0.0196(13) Uani 1 1 d U . .
C4 C 0.8776(3) 1.1058(7) 0.2498(3) 0.0239(14) Uani 1 1 d U . .
C8 C 0.8978(3) 1.0817(7) 0.3194(3) 0.0263(15) Uani 1 1 d U . .
C10 C 0.8946(4) 0.8839(8) 0.3829(4) 0.0315(18) Uani 1 1 d U . .
H10A H 0.9136 0.9228 0.4257 0.038 Uiso 1 1 calc R . .
C11 C 0.8823(4) 0.7551(9) 0.3800(4) 0.039(2) Uani 1 1 d U . .
C12 C 0.8396(4) 0.9107(7) 0.2562(3) 0.0224(14) Uani 1 1 d U . .
C13 C 0.8661(4) 0.7811(7) 0.2504(3) 0.0261(16) Uani 1 1 d U . .
C14 C 0.7619(3) 0.9145(8) 0.2389(3) 0.0277(18) Uani 1 1 d U . .
H14A H 0.7333 0.8789 0.1941 0.042 Uiso 1 1 calc R . .
H14B H 0.7481 1.0021 0.2397 0.042 Uiso 1 1 calc R . .
H14C H 0.7557 0.8648 0.2719 0.042 Uiso 1 1 calc R . .
C15 C 0.9412(4) 0.7763(8) 0.2684(4) 0.035(2) Uani 1 1 d U . .
H15A H 0.9534 0.6902 0.2622 0.053 Uiso 1 1 calc R . .
H15B H 0.9697 0.8014 0.3153 0.053 Uiso 1 1 calc R . .
H15C H 0.9496 0.8343 0.2395 0.053 Uiso 1 1 calc R . .
C16 C 0.8021(3) 0.7929(7) 0.0616(3) 0.0202(14) Uani 1 1 d U . .
C17 C 0.7468(4) 0.8513(8) 0.0063(4) 0.0313(18) Uani 1 1 d U . .
H17A H 0.7173 0.9090 0.0123 0.038 Uiso 1 1 calc R . .
C18 C 0.7366(4) 0.8222(8) -0.0572(4) 0.0320(17) Uani 1 1 d U . .
H18A H 0.6994 0.8600 -0.0952 0.038 Uiso 1 1 calc R . .
C19 C 0.7791(4) 0.7406(8) -0.0659(4) 0.0340(18) Uani 1 1 d U . .
H19A H 0.7707 0.7204 -0.1099 0.041 Uiso 1 1 calc R . .
C20 C 0.8348(4) 0.6866(7) -0.0111(4) 0.0308(17) Uani 1 1 d U . .
H20A H 0.8656 0.6333 -0.0177 0.037 Uiso 1 1 calc R . .
C21 C 0.8456(4) 0.7095(8) 0.0525(4) 0.0319(17) Uani 1 1 d U . .
H21A H 0.8824 0.6690 0.0899 0.038 Uiso 1 1 calc R . .
C22 C 0.8949(4) 0.6775(9) 0.4375(4) 0.0357(17) Uani 1 1 d U . .
C23 C 0.9002(4) 0.7348(10) 0.4945(4) 0.049(2) Uani 1 1 d U . .
H23A H 0.8948 0.8236 0.4957 0.059 Uiso 1 1 calc R . .
C24 C 0.9136(4) 0.6605(10) 0.5504(4) 0.047(2) Uani 1 1 d U . .
H24A H 0.9172 0.7006 0.5893 0.057 Uiso 1 1 calc R . .
C25 C 0.9216(5) 0.5346(10) 0.5510(5) 0.049(2) Uani 1 1 d U . .
H25A H 0.9293 0.4857 0.5890 0.058 Uiso 1 1 calc R . .
C26 C 0.9184(5) 0.4793(10) 0.4956(5) 0.051(2) Uani 1 1 d U . .
H26A H 0.9260 0.3909 0.4963 0.061 Uiso 1 1 calc R . .
C27 C 0.9041(4) 0.5478(9) 0.4368(4) 0.0411(19) Uani 1 1 d U . .
H27A H 0.9010 0.5065 0.3983 0.049 Uiso 1 1 calc R . .
C28 C 0.8101(4) 0.6142(8) 0.1605(4) 0.036(2) Uani 1 1 d U . .
H28A H 0.7955 0.6029 0.1128 0.054 Uiso 1 1 calc R . .
H28B H 0.7730 0.5861 0.1696 0.054 Uiso 1 1 calc R . .
H28C H 0.8517 0.5640 0.1873 0.054 Uiso 1 1 calc R . .
C29 C 0.6746(4) 0.4507(9) 0.3676(4) 0.0365(18) Uani 1 1 d U . .
C39 C 0.6154(3) 0.5195(7) 0.1221(3) 0.0184(14) Uani 1 1 d U . .
F7A F 0.5827(6) 0.0085(13) 0.3002(7) 0.083(2) Uani 0.643(6) 1 d PU A 1
F8A F 0.6431(6) -0.0114(10) 0.2761(5) 0.095(2) Uani 0.643(6) 1 d PU A 1
C30A C 0.6680(6) 0.3180(15) 0.3557(7) 0.026(2) Uani 0.643(6) 1 d PU A 1
H30A H 0.6775 0.2599 0.3909 0.031 Uiso 0.643(6) 1 calc PR A 1
C38A C 0.6035(7) 0.397(2) 0.1167(10) 0.022(3) Uani 0.643(6) 1 d PU A 1
H38A H 0.5859 0.3584 0.0740 0.027 Uiso 0.643(6) 1 calc PR A 1
C31A C 0.6474(6) 0.2771(11) 0.2914(6) 0.025(2) Uani 0.643(6) 1 d PDU A 1
C32A C 0.6162(7) 0.1721(12) 0.2512(6) 0.030(2) Uani 0.643(6) 1 d PDU A 1
C36A C 0.5983(6) 0.1993(13) 0.1825(6) 0.028(2) Uani 0.643(6) 1 d PDU A 1
C37A C 0.6169(6) 0.3177(12) 0.1758(6) 0.023(2) Uani 0.643(6) 1 d PDU A 1
C41A C 0.6342(6) 0.5015(11) 0.2524(6) 0.023(2) Uani 0.643(6) 1 d PDU A 1
C40A C 0.6568(5) 0.3711(11) 0.2436(6) 0.021(2) Uani 0.643(6) 1 d PU A 1
C42A C 0.7353(9) 0.3627(16) 0.2643(9) 0.026(3) Uani 0.643(6) 1 d PU A 1
H42A H 0.7439 0.4082 0.2315 0.038 Uiso 0.643(6) 1 calc PR A 1
H42B H 0.7485 0.2740 0.2657 0.038 Uiso 0.643(6) 1 calc PR A 1
H42C H 0.7627 0.4007 0.3087 0.038 Uiso 0.643(6) 1 calc PR A 1
C43A C 0.5561(6) 0.5121(14) 0.2274(7) 0.027(3) Uani 0.643(6) 1 d PU A 1
H43A H 0.5309 0.4873 0.1801 0.041 Uiso 0.643(6) 1 calc PR A 1
H43B H 0.5445 0.5994 0.2322 0.041 Uiso 0.643(6) 1 calc PR A 1
H43C H 0.5432 0.4561 0.2539 0.041 Uiso 0.643(6) 1 calc PR A 1
F7B F 0.5383(9) 0.0207(17) 0.2749(9) 0.083(2) Uani 0.357(6) 1 d PU A 2
F8B F 0.6024(11) -0.018(2) 0.3127(13) 0.095(2) Uani 0.357(6) 1 d PU A 2
C30B C 0.6403(10) 0.326(2) 0.3437(12) 0.032(3) Uani 0.357(6) 1 d PU A 2
H30B H 0.6397 0.2688 0.3758 0.038 Uiso 0.357(6) 1 calc PR A 2
C38B C 0.5858(12) 0.397(4) 0.1128(19) 0.022(3) Uani 0.357(6) 1 d PU A 2
H38B H 0.5616 0.3640 0.0687 0.026 Uiso 0.357(6) 1 calc PR A 2
C31B C 0.6090(11) 0.2881(16) 0.2768(9) 0.034(3) Uani 0.357(6) 1 d PDU A 2
C32B C 0.5931(11) 0.1793(18) 0.2400(10) 0.032(3) Uani 0.357(6) 1 d PDU A 2
C36B C 0.5786(11) 0.204(2) 0.1725(9) 0.027(3) Uani 0.357(6) 1 d PDU A 2
C37B C 0.5907(10) 0.3265(19) 0.1646(9) 0.027(3) Uani 0.357(6) 1 d PDU A 2
C41B C 0.6602(10) 0.4778(19) 0.2540(10) 0.029(3) Uani 0.357(6) 1 d PDU A 2
C40B C 0.6013(9) 0.3916(17) 0.2254(8) 0.033(3) Uani 0.357(6) 1 d PU A 2
C42B C 0.5345(12) 0.473(2) 0.2095(12) 0.036(5) Uani 0.357(6) 1 d PU A 2
H42D H 0.4993 0.4188 0.2109 0.054 Uiso 0.357(6) 1 calc PR A 2
H42E H 0.5161 0.5108 0.1648 0.054 Uiso 0.357(6) 1 calc PR A 2
H42F H 0.5469 0.5405 0.2429 0.054 Uiso 0.357(6) 1 calc PR A 2
C43B C 0.7263(18) 0.393(3) 0.2712(18) 0.037(6) Uani 0.357(6) 1 d PU A 2
H43D H 0.7260 0.3683 0.2296 0.056 Uiso 0.357(6) 1 calc PR A 2
H43E H 0.7252 0.3173 0.2954 0.056 Uiso 0.357(6) 1 calc PR A 2
H43F H 0.7683 0.4414 0.2992 0.056 Uiso 0.357(6) 1 calc PR A 2
C44 C 0.6904(4) 0.6684(8) 0.3387(4) 0.041(2) Uani 1 1 d U . .
H44A H 0.7263 0.6763 0.3855 0.061 Uiso 1 1 calc R A .
H44B H 0.6493 0.7158 0.3319 0.061 Uiso 1 1 calc R . .
H44C H 0.7075 0.7022 0.3093 0.061 Uiso 1 1 calc R . .
C45 C 0.6914(4) 0.4857(9) 0.4355(4) 0.0389(18) Uani 1 1 d U A .
C46 C 0.7480(5) 0.4374(10) 0.4897(5) 0.049(2) Uani 1 1 d U . .
H46A H 0.7779 0.3807 0.4836 0.059 Uiso 1 1 calc R A .
C47 C 0.7620(5) 0.4724(10) 0.5551(5) 0.057(2) Uani 1 1 d U A .
H47A H 0.8015 0.4388 0.5926 0.069 Uiso 1 1 calc R . .
C48 C 0.7193(4) 0.5545(9) 0.5654(4) 0.044(2) Uani 1 1 d U . .
H48A H 0.7293 0.5773 0.6096 0.053 Uiso 1 1 calc R A .
C49 C 0.6624(5) 0.6022(10) 0.5113(4) 0.051(2) Uani 1 1 d U A .
H49A H 0.6318 0.6581 0.5169 0.061 Uiso 1 1 calc R . .
C50 C 0.6501(5) 0.5662(9) 0.4465(4) 0.050(2) Uani 1 1 d U . .
H50A H 0.6110 0.6004 0.4088 0.060 Uiso 1 1 calc R A .
C51 C 0.6042(3) 0.5973(8) 0.0627(4) 0.0236(14) Uani 1 1 d U A .
C52 C 0.6032(3) 0.5413(8) 0.0067(4) 0.0285(16) Uani 1 1 d U . .
H52A H 0.6122 0.4535 0.0076 0.034 Uiso 1 1 calc R A .
C53 C 0.5894(4) 0.6104(9) -0.0501(4) 0.0350(17) Uani 1 1 d U A .
H53A H 0.5859 0.5702 -0.0889 0.042 Uiso 1 1 calc R . .
C54 C 0.5808(4) 0.7410(9) -0.0485(4) 0.0361(18) Uani 1 1 d U . .
H54A H 0.5734 0.7905 -0.0862 0.043 Uiso 1 1 calc R A .
C55 C 0.5827(4) 0.7990(9) 0.0064(4) 0.0368(18) Uani 1 1 d U A .
H55A H 0.5761 0.8876 0.0068 0.044 Uiso 1 1 calc R . .
C56 C 0.5944(4) 0.7263(8) 0.0608(4) 0.0327(17) Uani 1 1 d U . .
H56A H 0.5959 0.7664 0.0988 0.039 Uiso 1 1 calc R A .
N1 N 0.8243(3) 0.7423(6) 0.1775(3) 0.0231(13) Uani 1 1 d U . .
N2 N 0.6722(3) 0.5343(6) 0.3227(3) 0.0282(14) Uani 1 1 d U A .
S1 S 0.84780(11) 0.66948(19) 0.30296(10) 0.0352(5) Uani 1 1 d U . .
S2 S 0.65174(9) 0.60732(18) 0.19752(9) 0.0277(5) Uani 1 1 d U A .

loop_
_atom_site_aniso_label
_atom_site_aniso_U_11
_atom_site_aniso_U_22
_atom_site_aniso_U_33
_atom_site_aniso_U_23
_atom_site_aniso_U_13
_atom_site_aniso_U_12
C9 0.031(3) 0.028(3) 0.024(3) -0.006(3) 0.010(3) 0.002(3)
C5 0.020(3) 0.030(3) 0.012(3) -0.001(2) -0.002(2) 0.001(3)
C6 0.025(3) 0.028(4) 0.022(3) -0.005(3) 0.001(3) -0.002(3)
C7 0.030(3) 0.031(4) 0.015(3) -0.004(3) 0.008(2) -0.003(3)
F1 0.061(3) 0.052(3) 0.0245(19) -0.0072(19) 0.0251(19) -0.024(2)
F2 0.055(2) 0.027(2) 0.040(2) 0.0119(17) 0.0198(19) 0.0090(19)
F3 0.030(2) 0.060(3) 0.029(2) 0.009(2) 0.0092(17) 0.000(2)
F4 0.056(3) 0.019(2) 0.028(2) -0.0068(18) 0.016(2) -0.004(2)
F5 0.046(2) 0.049(3) 0.016(2) 0.005(2) -0.0004(18) -0.008(2)
F6 0.055(3) 0.038(3) 0.048(3) -0.011(2) 0.027(2) -0.001(2)
C33 0.054(3) 0.040(3) 0.053(3) 0.010(3) 0.036(3) 0.000(3)
C34 0.041(4) 0.015(3) 0.047(4) 0.005(3) 0.026(3) 0.000(3)
C35 0.033(3) 0.025(3) 0.037(3) 0.003(3) 0.012(3) 0.008(3)
F9 0.028(2) 0.041(3) 0.070(3) 0.009(2) 0.021(2) -0.001(2)
F10 0.061(3) 0.023(3) 0.052(3) 0.005(2) 0.027(2) 0.004(2)
F11 0.039(2) 0.040(3) 0.049(3) 0.013(3) 0.012(2) -0.004(2)
F12 0.043(2) 0.037(3) 0.032(2) -0.001(2) 0.023(2) 0.000(2)
C1 0.026(3) 0.023(3) 0.022(3) 0.003(3) 0.014(2) 0.001(3)
C2 0.021(3) 0.024(3) 0.024(3) 0.001(3) 0.006(2) 0.000(3)
C3 0.021(3) 0.019(3) 0.015(3) 0.000(2) 0.005(2) 0.001(2)
C4 0.022(3) 0.020(3) 0.022(3) -0.003(3) 0.004(2) 0.000(3)
C8 0.026(3) 0.023(3) 0.023(3) -0.005(3) 0.006(2) 0.003(3)
C10 0.031(3) 0.034(4) 0.025(3) -0.008(3) 0.009(3) -0.001(3)
C11 0.040(4) 0.043(4) 0.029(4) -0.001(3) 0.011(3) -0.004(3)
C12 0.031(3) 0.016(3) 0.013(3) -0.001(2) 0.005(2) -0.002(2)
C13 0.038(3) 0.023(3) 0.014(3) 0.004(3) 0.009(3) -0.003(3)
C14 0.031(4) 0.032(4) 0.017(3) 0.007(3) 0.009(3) 0.000(3)
C15 0.041(4) 0.031(4) 0.021(4) 0.007(3) 0.006(3) 0.004(4)
C16 0.025(3) 0.017(3) 0.016(3) 0.004(2) 0.008(2) -0.006(2)
C17 0.027(3) 0.028(4) 0.025(3) 0.007(3) 0.001(3) 0.001(3)
C18 0.035(3) 0.028(4) 0.018(3) 0.002(3) 0.001(3) 0.001(3)
C19 0.047(4) 0.024(4) 0.023(3) -0.003(3) 0.010(3) -0.010(3)
C20 0.044(3) 0.017(3) 0.040(4) -0.002(3) 0.027(3) 0.005(3)
C21 0.031(3) 0.030(4) 0.031(3) 0.002(3) 0.012(3) 0.000(3)
C22 0.039(3) 0.038(4) 0.028(3) 0.001(3) 0.014(3) 0.004(3)
C23 0.060(4) 0.044(4) 0.036(4) 0.004(4) 0.017(3) 0.010(4)
C24 0.058(4) 0.053(5) 0.032(4) 0.010(4) 0.022(3) 0.011(4)
C25 0.059(4) 0.054(5) 0.039(4) 0.019(4) 0.028(3) 0.017(4)
C26 0.067(4) 0.044(5) 0.041(4) 0.015(4) 0.025(4) 0.014(4)
C27 0.054(4) 0.036(4) 0.036(4) 0.006(3) 0.024(3) 0.010(4)
C28 0.054(5) 0.027(4) 0.033(4) 0.000(4) 0.026(4) -0.006(4)
C29 0.044(3) 0.032(3) 0.032(3) 0.000(3) 0.017(3) 0.000(3)
C39 0.027(3) 0.016(3) 0.019(3) 0.003(3) 0.017(2) 0.005(3)
F7A 0.087(4) 0.068(4) 0.082(4) 0.000(3) 0.032(3) -0.007(4)
F8A 0.099(4) 0.080(4) 0.092(4) 0.002(3) 0.036(3) -0.009(3)
C30A 0.029(4) 0.026(4) 0.021(4) 0.007(4) 0.011(4) -0.002(4)
C38A 0.025(5) 0.024(4) 0.024(4) 0.007(4) 0.016(4) 0.002(5)
C31A 0.023(4) 0.020(4) 0.031(4) 0.009(3) 0.012(3) 0.000(4)
C32A 0.032(4) 0.026(4) 0.034(4) 0.006(3) 0.017(3) -0.001(4)
C36A 0.030(4) 0.024(4) 0.031(4) 0.003(3) 0.014(3) 0.000(4)
C37A 0.025(4) 0.024(3) 0.026(3) 0.006(3) 0.017(3) 0.000(4)
C41A 0.021(4) 0.018(4) 0.033(4) -0.002(4) 0.014(3) 0.005(4)
C40A 0.020(3) 0.019(4) 0.029(4) 0.001(3) 0.015(3) -0.002(3)
C42A 0.027(6) 0.021(8) 0.039(7) -0.009(6) 0.024(5) 0.007(5)
C43A 0.018(6) 0.027(6) 0.031(6) -0.002(5) 0.008(5) 0.000(5)
F7B 0.087(4) 0.068(4) 0.082(4) 0.000(3) 0.032(3) -0.007(4)
F8B 0.099(4) 0.080(4) 0.092(4) 0.002(3) 0.036(3) -0.009(3)
C30B 0.037(5) 0.024(5) 0.032(5) 0.004(4) 0.015(5) -0.001(5)
C38B 0.026(6) 0.020(5) 0.026(4) 0.004(4) 0.018(5) -0.001(5)
C31B 0.038(4) 0.026(4) 0.033(4) 0.007(4) 0.012(4) -0.001(4)
C32B 0.034(5) 0.027(4) 0.036(4) 0.006(4) 0.018(4) -0.005(4)
C36B 0.031(5) 0.023(4) 0.028(4) 0.008(4) 0.015(4) -0.002(4)
C37B 0.030(5) 0.026(4) 0.028(4) 0.003(4) 0.015(4) -0.002(4)
C41B 0.030(5) 0.028(5) 0.031(4) 0.001(4) 0.016(4) -0.002(5)
C40B 0.033(4) 0.027(4) 0.033(4) 0.004(4) 0.012(4) -0.003(4)
C42B 0.037(10) 0.037(10) 0.038(9) 0.007(8) 0.021(7) 0.004(8)
C43B 0.042(9) 0.029(10) 0.043(9) -0.004(8) 0.023(7) 0.006(8)
C44 0.055(5) 0.026(5) 0.038(5) -0.004(4) 0.020(4) -0.016(4)
C45 0.054(4) 0.034(4) 0.035(4) -0.003(3) 0.026(3) 0.000(3)
C46 0.052(4) 0.053(5) 0.045(4) -0.016(4) 0.026(3) 0.004(4)
C47 0.058(4) 0.060(5) 0.044(4) -0.012(4) 0.018(4) 0.000(4)
C48 0.068(4) 0.040(4) 0.033(4) -0.006(3) 0.032(3) -0.009(4)
C49 0.081(5) 0.043(4) 0.033(4) 0.003(4) 0.030(4) 0.012(4)
C50 0.068(4) 0.044(5) 0.033(4) 0.010(3) 0.021(3) 0.016(4)
C51 0.025(3) 0.025(3) 0.026(3) 0.007(3) 0.016(2) 0.002(3)
C52 0.030(3) 0.030(4) 0.033(4) 0.002(3) 0.021(3) 0.001(3)
C53 0.036(3) 0.047(4) 0.028(3) -0.004(3) 0.019(3) -0.002(3)
C54 0.038(3) 0.042(4) 0.030(3) 0.019(3) 0.019(3) 0.007(3)
C55 0.055(4) 0.029(4) 0.035(4) 0.011(3) 0.029(3) 0.011(3)
C56 0.045(4) 0.031(4) 0.029(3) 0.008(3) 0.023(3) 0.009(3)
N1 0.035(3) 0.019(3) 0.015(3) 0.002(2) 0.012(2) -0.001(2)
N2 0.032(3) 0.021(3) 0.032(3) 0.000(3) 0.016(2) -0.006(3)
S1 0.0511(12) 0.0261(11) 0.0230(10) 0.0043(9) 0.0134(9) -0.0032(10)
S2 0.0356(10) 0.0219(11) 0.0262(10) 0.0022(9) 0.0152(8) -0.0008(9)

loop_
_atom_type_symbol
_atom_type_description
_atom_type_scat_dispersion_real
_atom_type_scat_dispersion_imag
_atom_type_scat_source
C C 0.0033 0.0016 'International Tables Vol C Tables 4.2.6.8 and 6.1.1.4'
H H 0.0000 0.0000 'International Tables Vol C Tables 4.2.6.8 and 6.1.1.4'
N N 0.0061 0.0033 'International Tables Vol C Tables 4.2.6.8 and 6.1.1.4'
F F 0.0171 0.0103 'International Tables Vol C Tables 4.2.6.8 and 6.1.1.4'
S S 0.1246 0.1234 'International Tables Vol C Tables 4.2.6.8 and 6.1.1.4'

loop_
_geom_angle_atom_site_label_1
_geom_angle_atom_site_label_2
_geom_angle_atom_site_label_3
_geom_angle
C8 C9 C10 136.7(7)
C8 C9 C12 102.9(6)
C10 C9 C12 120.4(7)
F1 C5 F2 100.9(5)
F1 C5 C4 119.2(6)
F2 C5 C4 111.8(5)
F1 C5 C6 114.7(6)
F2 C5 C6 104.7(6)
C4 C5 C6 104.7(6)
F4 C6 F3 108.1(6)
F4 C6 C7 114.4(7)
F3 C6 C7 109.4(6)
F4 C6 C5 112.1(6)
F3 C6 C5 106.6(6)
C7 C6 C5 105.9(6)
F5 C7 F6 105.7(6)
F5 C7 C8 116.6(7)
F6 C7 C8 110.6(6)
F5 C7 C6 111.7(6)
F6 C7 C6 108.5(7)
C8 C7 C6 103.7(6)
F7A C33 F8A 84.4(10)
F7A C33 F7B 38.3(8)
F8A C33 F7B 119.0(12)
F7A C33 C32B 126.9(13)
F8A C33 C32B 113.0(12)
F7B C33 C32B 118.0(14)
F7A C33 F8B 18.4(14)
F8A C33 F8B 66.0(11)
F7B C33 F8B 55.3(13)
C32B C33 F8B 132.9(15)
F7A C33 C32A 124.9(12)
F8A C33 C32A 95.1(9)
F7B C33 C32A 129.8(12)
C32B C33 C32A 18.2(10)
F8B C33 C32A 124.1(13)
F7A C33 C34 122.5(10)
F8A C33 C34 103.4(9)
F7B C33 C34 96.3(9)
C32B C33 C34 102.4(10)
F8B C33 C34 124.1(13)
C32A C33 C34 111.1(9)
F10 C34 F9 106.7(6)
F10 C34 C33 113.9(7)
F9 C34 C33 109.6(7)
F10 C34 C35 112.7(7)
F9 C34 C35 108.7(6)
C33 C34 C35 105.3(7)
F11 C35 F12 104.3(6)
F11 C35 C36B 106.2(10)
F12 C35 C36B 121.5(11)
F11 C35 C36A 118.5(8)
F12 C35 C36A 108.8(8)
C36B C35 C36A 14.5(12)
F11 C35 C34 111.7(6)
F12 C35 C34 109.1(7)
C36B C35 C34 104.1(10)
C36A C35 C34 104.2(8)
C2 C1 N1 124.5(7)
C2 C1 C16 118.9(7)
N1 C1 C16 116.5(6)
C1 C2 C3 119.9(7)
C1 C2 H2A 120.1
C3 C2 H2A 120.1
C4 C3 C2 138.0(7)
C4 C3 C12 106.4(6)
C2 C3 C12 115.6(6)
C3 C4 C8 110.9(7)
C3 C4 C5 139.1(7)
C8 C4 C5 109.3(6)
C9 C8 C4 111.5(6)
C9 C8 C7 136.7(7)
C4 C8 C7 111.7(6)
C11 C10 C9 125.8(8)
C11 C10 H10A 117.1
C9 C10 H10A 117.1
C10 C11 C22 124.4(8)
C10 C11 S1 121.8(7)
C22 C11 S1 113.8(7)
C3 C12 C13 110.5(6)
C3 C12 C9 106.6(6)
C13 C12 C9 110.1(6)
C3 C12 C14 107.9(6)
C13 C12 C14 114.9(6)
C9 C12 C14 106.5(6)
C15 C13 N1 107.5(6)
C15 C13 C12 115.2(6)
N1 C13 C12 106.3(5)
C15 C13 S1 110.8(5)
N1 C13 S1 109.0(5)
C12 C13 S1 107.9(5)
C12 C14 H14A 109.5
C12 C14 H14B 109.5
H14A C14 H14B 109.5
C12 C14 H14C 109.5
H14A C14 H14C 109.5
H14B C14 H14C 109.5
C13 C15 H15A 109.5
C13 C15 H15B 109.5
H15A C15 H15B 109.5
C13 C15 H15C 109.5
H15A C15 H15C 109.5
H15B C15 H15C 109.5
C21 C16 C17 120.6(7)
C21 C16 C1 121.2(6)
C17 C16 C1 117.7(7)
C18 C17 C16 118.2(8)
C18 C17 H17A 120.9
C16 C17 H17A 120.9
C19 C18 C17 121.0(7)
C19 C18 H18A 119.5
C17 C18 H18A 119.5
C18 C19 C20 120.5(7)
C18 C19 H19A 119.7
C20 C19 H19A 119.7
C21 C20 C19 120.5(7)
C21 C20 H20A 119.7
C19 C20 H20A 119.7
C20 C21 C16 119.1(7)
C20 C21 H21A 120.5
C16 C21 H21A 120.5
C23 C22 C27 119.8(9)
C23 C22 C11 119.3(9)
C27 C22 C11 120.9(9)
C22 C23 C24 119.3(10)
C22 C23 H23A 120.3
C24 C23 H23A 120.3
C25 C24 C23 122.4(10)
C25 C24 H24A 118.8
C23 C24 H24A 118.8
C24 C25 C26 118.0(10)
C24 C25 H25A 121.0
C26 C25 H25A 121.0
C25 C26 C27 122.9(10)
C25 C26 H26A 118.5
C27 C26 H26A 118.5
C22 C27 C26 117.5(9)
C22 C27 H27A 121.2
C26 C27 H27A 121.2
N1 C28 H28A 109.5
N1 C28 H28B 109.5
H28A C28 H28B 109.5
N1 C28 H28C 109.5
H28A C28 H28C 109.5
H28B C28 H28C 109.5
N2 C29 C30A 123.1(9)
N2 C29 C45 122.8(8)
C30A C29 C45 113.8(9)
N2 C29 C30B 118.9(11)
C30A C29 C30B 21.3(9)
C45 C29 C30B 116.0(12)
C38A C39 C38B 14.4(15)
C38A C39 C51 121.1(11)
C38B C39 C51 120.1(16)
C38A C39 S2 125.8(11)
C38B C39 S2 125.8(16)
C51 C39 S2 112.8(6)
C33 F7A F8A 50.0(8)
C33 F8A F7A 45.6(6)
C31A C30A C29 117.6(12)
C31A C30A H30A 121.2
C29 C30A H30A 121.2
C39 C38A C37A 121.8(17)
C39 C38A H38A 119.1
C37A C38A H38A 119.1
C30A C31A C32A 139.1(12)
C30A C31A C40A 116.9(10)
C32A C31A C40A 103.9(10)
C31A C32A C36A 110.1(10)
C31A C32A C33 141.0(12)
C36A C32A C33 107.9(10)
C37A C36A C32A 111.5(10)
C37A C36A C35 138.4(11)
C32A C36A C35 110.0(10)
C36A C37A C40A 107.4(10)
C36A C37A C38A 133.3(13)
C40A C37A C38A 119.2(12)
N2 C41A C40A 108.2(9)
N2 C41A C43A 110.1(10)
C40A C41A C43A 113.5(10)
N2 C41A S2 113.8(7)
C40A C41A S2 105.9(8)
C43A C41A S2 105.4(9)
C37A C40A C41A 114.9(10)
C37A C40A C31A 105.8(9)
C41A C40A C31A 109.2(10)
C37A C40A C42A 108.1(11)
C41A C40A C42A 113.5(10)
C31A C40A C42A 104.6(11)
F8B F7B C33 63.6(16)
F7B F8B C33 61.0(12)
C31B C30B C29 123.3(19)
C31B C30B H30B 118.4
C29 C30B H30B 118.4
C37B C38B C39 122(3)
C37B C38B H38B 118.8
C39 C38B H38B 118.8
C32B C31B C30B 139.1(17)
C32B C31B C40B 103.3(14)
C30B C31B C40B 116.0(16)
C31B C32B C33 135.0(16)
C31B C32B C36B 111.2(14)
C33 C32B C36B 113.8(15)
C37B C36B C35 141.8(17)
C37B C36B C32B 111.1(15)
C35 C36B C32B 107.0(14)
C36B C37B C38B 135(2)
C36B C37B C40B 106.2(15)
C38B C37B C40B 118(2)
C40B C41B N2 111.6(15)
C40B C41B C43B 106(2)
N2 C41B C43B 105.8(17)
C40B C41B S2 112.8(13)
N2 C41B S2 109.0(12)
C43B C41B S2 111.6(18)
C41B C40B C37B 114.8(16)
C41B C40B C31B 110.7(14)
C37B C40B C31B 106.8(15)
C41B C40B C42B 106.9(17)
C37B C40B C42B 109.3(16)
C31B C40B C42B 108.1(17)
C40B C42B H42D 109.5
C40B C42B H42E 109.5
H42D C42B H42E 109.5
C40B C42B H42F 109.5
H42D C42B H42F 109.5
H42E C42B H42F 109.5
C41B C43B H43D 109.5
C41B C43B H43E 109.5
H43D C43B H43E 109.5
C41B C43B H43F 109.5
H43D C43B H43F 109.5
H43E C43B H43F 109.5
N2 C44 H44A 109.5
N2 C44 H44B 109.5
H44A C44 H44B 109.5
N2 C44 H44C 109.5
H44A C44 H44C 109.5
H44B C44 H44C 109.5
C50 C45 C46 118.2(8)
C50 C45 C29 120.4(8)
C46 C45 C29 121.4(8)
C45 C46 C47 119.6(9)
C45 C46 H46A 120.2
C47 C46 H46A 120.2
C48 C47 C46 121.4(9)
C48 C47 H47A 119.3
C46 C47 H47A 119.3
C49 C48 C47 119.0(9)
C49 C48 H48A 120.5
C47 C48 H48A 120.5
C48 C49 C50 118.2(9)
C48 C49 H49A 120.9
C50 C49 H49A 120.9
C45 C50 C49 123.5(8)
C45 C50 H50A 118.3
C49 C50 H50A 118.3
C56 C51 C52 117.3(7)
C56 C51 C39 121.8(8)
C52 C51 C39 120.9(8)
C53 C52 C51 121.8(8)
C53 C52 H52A 119.1
C51 C52 H52A 119.1
C52 C53 C54 118.0(8)
C52 C53 H53A 121.0
C54 C53 H53A 121.0
C55 C54 C53 121.3(8)
C55 C54 H54A 119.4
C53 C54 H54A 119.4
C56 C55 C54 118.6(9)
C56 C55 H55A 120.7
C54 C55 H55A 120.7
C55 C56 C51 122.8(8)
C55 C56 H56A 118.6
C51 C56 H56A 118.6
C28 N1 C1 123.7(6)
C28 N1 C13 120.0(6)
C1 N1 C13 114.3(6)
C29 N2 C41A 118.5(8)
C29 N2 C44 123.1(7)
C41A N2 C44 116.6(7)
C29 N2 C41B 115.8(9)
C41A N2 C41B 22.9(7)
C44 N2 C41B 120.5(9)
C11 S1 C13 100.7(4)
C39 S2 C41B 97.6(7)
C39 S2 C41A 101.1(4)
C41B S2 C41A 19.1(6)

loop_
_geom_bond_atom_site_label_1
_geom_bond_atom_site_label_2
_geom_bond_distance
C9 C8 1.372(11)
C9 C10 1.388(11)
C9 C12 1.548(10)
C5 F1 1.335(8)
C5 F2 1.467(8)
C5 C4 1.476(10)
C5 C6 1.579(9)
C6 F4 1.327(9)
C6 F3 1.336(9)
C6 C7 1.535(11)
C7 F5 1.349(7)
C7 F6 1.374(9)
C7 C8 1.486(10)
C33 F7A 1.206(16)
C33 F8A 1.294(13)
C33 F7B 1.404(19)
C33 C32B 1.41(2)
C33 F8B 1.44(3)
C33 C32A 1.455(15)
C33 C34 1.482(12)
C34 F10 1.364(9)
C34 F9 1.373(9)
C34 C35 1.562(12)
C35 F11 1.364(8)
C35 F12 1.369(9)
C35 C36B 1.42(2)
C35 C36A 1.524(15)
C1 C2 1.344(11)
C1 N1 1.408(9)
C1 C16 1.527(10)
C2 C3 1.420(10)
C2 H2A 0.9500
C3 C4 1.340(10)
C3 C12 1.482(10)
C4 C8 1.448(10)
C10 C11 1.386(12)
C10 H10A 0.9500
C11 C22 1.454(12)
C11 S1 1.787(9)
C12 C13 1.523(10)
C12 C14 1.564(10)
C13 C15 1.506(11)
C13 N1 1.518(8)
C13 S1 1.858(8)
C14 H14A 0.9800
C14 H14B 0.9800
C14 H14C 0.9800
C15 H15A 0.9800
C15 H15B 0.9800
C15 H15C 0.9800
C16 C21 1.393(10)
C16 C17 1.407(9)
C17 C18 1.386(11)
C17 H17A 0.9500
C18 C19 1.358(11)
C18 H18A 0.9500
C19 C20 1.386(10)
C19 H19A 0.9500
C20 C21 1.370(11)
C20 H20A 0.9500
C21 H21A 0.9500
C22 C23 1.386(12)
C22 C27 1.390(13)
C23 C24 1.401(13)
C23 H23A 0.9500
C24 C25 1.345(13)
C24 H24A 0.9500
C25 C26 1.360(13)
C25 H25A 0.9500
C26 C27 1.418(12)
C26 H26A 0.9500
C27 H27A 0.9500
C28 N1 1.405(10)
C28 H28A 0.9800
C28 H28B 0.9800
C28 H28C 0.9800
C29 N2 1.332(10)
C29 C30A 1.425(18)
C29 C45 1.454(11)
C29 C30B 1.49(3)
C39 C38A 1.32(2)
C39 C38B 1.42(4)
C39 C51 1.499(10)
C39 S2 1.769(7)
F7A F8A 1.68(2)
C30A C31A 1.377(18)
C30A H30A 0.9500
C38A C37A 1.49(2)
C38A H38A 0.9500
C31A C32A 1.394(14)
C31A C40A 1.560(16)
C32A C36A 1.446(14)
C36A C37A 1.351(13)
C37A C40A 1.474(16)
C41A N2 1.447(13)
C41A C40A 1.514(16)
C41A C43A 1.538(17)
C41A S2 1.852(13)
C40A C42A 1.566(19)
C42A H42A 0.9800
C42A H42B 0.9800
C42A H42C 0.9800
C43A H43A 0.9800
C43A H43B 0.9800
C43A H43C 0.9800
F7B F8B 1.32(3)
C30B C31B 1.39(3)
C30B H30B 0.9500
C38B C37B 1.36(4)
C38B H38B 0.9500
C31B C32B 1.368(18)
C31B C40B 1.55(2)
C32B C36B 1.435(17)
C36B C37B 1.352(17)
C37B C40B 1.46(3)
C41B C40B 1.46(2)
C41B N2 1.57(2)
C41B C43B 1.59(4)
C41B S2 1.83(2)
C40B C42B 1.59(3)
C42B H42D 0.9800
C42B H42E 0.9800
C42B H42F 0.9800
C43B H43D 0.9800
C43B H43E 0.9800
C43B H43F 0.9800
C44 N2 1.473(10)
C44 H44A 0.9800
C44 H44B 0.9800
C44 H44C 0.9800
C45 C50 1.356(12)
C45 C46 1.366(12)
C46 C47 1.415(13)
C46 H46A 0.9500
C47 C48 1.383(12)
C47 H47A 0.9500
C48 C49 1.366(12)
C48 H48A 0.9500
C49 C50 1.416(12)
C49 H49A 0.9500
C50 H50A 0.9500
C51 C56 1.380(11)
C51 C52 1.395(11)
C52 C53 1.385(11)
C52 H52A 0.9500
C53 C54 1.399(12)
C53 H53A 0.9500
C54 C55 1.375(12)
C54 H54A 0.9500
C55 C56 1.372(11)
C55 H55A 0.9500
C56 H56A 0.9500
